data_4308457
loop_
_publ_author_name
'Bing-Ping Yang'
'Jiang-Gao Mao'

_publ_contact_author_address
;
     Fujian Institute of Research  
        on the Structure of Matter,
        Chinese Academy of Sciences,
        Fuzhou, Fujian 350002, 
    P.R.China
;
_publ_contact_author_email mjg@ms.fjirsm.ac.cn
_publ_contact_author_fax 0086-0591-3704836
_publ_contact_author_name 'Dr. Jiang-Gao Mao'
_publ_contact_author_phone 0086-0591-3704836
_publ_section_title
;
New Types of Metal Squarato-phosphonates: Condensation of
Aminodiphosphonate with Squaric Acid under Hydrothermal Conditions
;
_journal_name_full 'Inorganic Chemistry'
_journal_page_first 566
_journal_page_last 571
_journal_paper_doi 10.1021/ic048685h
_journal_volume 44
_journal_year 2005
_chemical_formula_moiety 'C12 H32 Mn3 N2 O28 P4'
_chemical_formula_sum 'C12 H32 Mn3 N2 O28 P4'
_chemical_formula_weight 941.10
_chemical_name_systematic
; 
 ? 
;
_space_group_IT_number 2
_symmetry_cell_setting triclinic
_symmetry_space_group_name_Hall '-P 1'
_symmetry_space_group_name_H-M 'P -1'
_atom_sites_solution_hydrogens geom
_atom_sites_solution_primary direct
_atom_sites_solution_secondary difmap
_audit_creation_method SHELXL-97
_cell_angle_alpha 95.724(2)
_cell_angle_beta 103.905(2)
_cell_angle_gamma 90.657(2)
_cell_formula_units_Z 1
_cell_length_a 7.62670(10)
_cell_length_b 8.16890(10)
_cell_length_c 12.8587(4)
_cell_measurement_reflns_used 2684
_cell_measurement_temperature 293(2)
_cell_measurement_theta_max 25.00
_cell_measurement_theta_min 1.64
_cell_volume 773.24(3)
_computing_cell_refinement 'Siemens SMART'
_computing_data_collection 'Siemens SMART'
_computing_data_reduction 'Siemens SHELXTL'
_computing_molecular_graphics 'Siemens SHELXTL'
_computing_publication_material 'Siemens SHELXTL'
_computing_structure_refinement 'SHELXL-97 (Sheldrick, 1997)'
_computing_structure_solution 'SHELXS-97 (Sheldrick, 1990)'
_diffrn_ambient_temperature 293(2)
_diffrn_measured_fraction_theta_full 0.983
_diffrn_measured_fraction_theta_max 0.983
_diffrn_measurement_device_type 'Siemens CCD area detector'
_diffrn_measurement_method 'phi and omega scans'
_diffrn_radiation_monochromator graphite
_diffrn_radiation_source 'fine-focus sealed tube'
_diffrn_radiation_type MoK\a
_diffrn_radiation_wavelength 0.71073
_diffrn_reflns_av_R_equivalents 0.0386
_diffrn_reflns_av_sigmaI/netI 0.0495
_diffrn_reflns_limit_h_max 8
_diffrn_reflns_limit_h_min -9
_diffrn_reflns_limit_k_max 9
_diffrn_reflns_limit_k_min -8
_diffrn_reflns_limit_l_max 15
_diffrn_reflns_limit_l_min -11
_diffrn_reflns_number 4049
_diffrn_reflns_theta_full 25.00
_diffrn_reflns_theta_max 25.00
_diffrn_reflns_theta_min 1.64
_diffrn_standards_decay_% <1.0%
_exptl_absorpt_coefficient_mu 1.527
_exptl_absorpt_correction_T_max 1.00000
_exptl_absorpt_correction_T_min 0.67621
_exptl_absorpt_correction_type SADABS
_exptl_crystal_colour colorless
_exptl_crystal_density_diffrn 2.021
_exptl_crystal_density_method 'not measured'
_exptl_crystal_description prism
_exptl_crystal_F_000 477
_exptl_crystal_size_max 0.34
_exptl_crystal_size_mid 0.10
_exptl_crystal_size_min 0.08
_refine_diff_density_max 0.834
_refine_diff_density_min -0.932
_refine_diff_density_rms 0.164
_refine_ls_extinction_method none
_refine_ls_goodness_of_fit_ref 1.114
_refine_ls_hydrogen_treatment mixed
_refine_ls_matrix_type full
_refine_ls_number_parameters 223
_refine_ls_number_reflns 2684
_refine_ls_number_restraints 0
_refine_ls_restrained_S_all 1.114
_refine_ls_R_factor_all 0.0882
_refine_ls_R_factor_gt 0.0669
_refine_ls_shift/su_max 0.000
_refine_ls_shift/su_mean 0.000
_refine_ls_structure_factor_coef Fsqd
_refine_ls_weighting_details 'calc w=1/[\s^2^(Fo^2^)+(0.0507P)^2^+7.9220P] where P=(Fo^2^+2Fc^2^)/3'
_refine_ls_weighting_scheme calc
_refine_ls_wR_factor_gt 0.1491
_refine_ls_wR_factor_ref 0.1672
_reflns_number_gt 2169
_reflns_number_total 2684
_reflns_threshold_expression >2sigma(I)
_cod_data_source_file ic048685hsi20040920_050335.cif
_cod_data_source_block Mn
_cod_database_code 4308457

loop_
_symmetry_equiv_pos_as_xyz
'x, y, z'
'-x, -y, -z'

loop_
_atom_site_label
_atom_site_type_symbol
_atom_site_fract_x
_atom_site_fract_y
_atom_site_fract_z
_atom_site_U_iso_or_equiv
_atom_site_adp_type
_atom_site_occupancy
_atom_site_symmetry_multiplicity
_atom_site_calc_flag
_atom_site_refinement_flags
_atom_site_disorder_assembly
_atom_site_disorder_group
Mn1 Mn 0.22907(14) 0.61377(12) 0.88766(8) 0.0193(3) Uani 1 1 d . . .
Mn2 Mn 1.5000 0.5000 1.5000 0.0234(4) Uani 1 2 d S . .
P1 P 0.4883(2) 0.6893(2) 1.14192(14) 0.0180(4) Uani 1 1 d . . .
P2 P -0.1082(2) 0.7492(2) 1.00977(14) 0.0190(4) Uani 1 1 d . . .
N1 N 0.1997(7) 0.8710(7) 1.1579(4) 0.0209(12) Uani 1 1 d . . .
H1C H 0.2658 0.9566 1.1570 0.025 Uiso 1 1 calc R . .
C1 C 0.2759(9) 0.7063(8) 1.1802(5) 0.0182(14) Uani 1 1 d . . .
H1A H 0.1915 0.6196 1.1398 0.022 Uiso 1 1 calc R . .
H1B H 0.2944 0.6937 1.2563 0.022 Uiso 1 1 calc R . .
C2 C -0.0016(9) 0.8726(9) 1.1373(6) 0.0239(15) Uani 1 1 d . . .
H2A H -0.0403 0.9851 1.1342 0.029 Uiso 1 1 calc R . .
H2B H -0.0397 0.8286 1.1960 0.029 Uiso 1 1 calc R . .
C3 C 1.4250(10) 1.0323(8) 1.4271(6) 0.0253(15) Uani 1 1 d . . .
C4 C 1.4753(10) 0.8771(8) 1.4716(6) 0.0224(14) Uani 1 1 d . . .
C5 C 0.9341(10) 0.9087(9) 1.4428(6) 0.0269(16) Uani 1 1 d . . .
C6 C 1.0710(10) 0.9119(9) 1.5435(6) 0.0263(16) Uani 1 1 d . . .
O1W O 0.0247(8) 0.5239(8) 0.7326(4) 0.0438(15) Uani 1 1 d . . .
O1 O 1.3347(8) 1.0733(6) 1.3389(4) 0.0350(13) Uani 1 1 d . . .
O2W O 0.3031(8) 0.8154(6) 0.8041(4) 0.0340(13) Uani 1 1 d . . .
O2 O 1.4424(7) 0.7277(6) 1.4356(4) 0.0317(12) Uani 1 1 d . . .
O3 O 0.8537(8) 0.7912(7) 1.3753(4) 0.0372(14) Uani 1 1 d . . .
O3W O 1.3957(8) 0.3936(6) 1.3271(4) 0.0351(13) Uani 1 1 d . . .
O4 O 1.1556(8) 0.8030(7) 1.5950(4) 0.0368(13) Uani 1 1 d . . .
O4W O 1.2204(8) 0.4887(7) 1.5180(5) 0.0376(13) Uani 1 1 d . . .
O11 O 0.6095(7) 0.8433(6) 1.2047(4) 0.0274(11) Uani 1 1 d . . .
H11A H 0.6825 0.8143 1.2570 0.041 Uiso 1 1 calc R . .
O12 O 0.5700(6) 0.5312(6) 1.1750(4) 0.0218(10) Uani 1 1 d . . .
O13 O 0.4446(6) 0.7200(6) 1.0249(4) 0.0210(10) Uani 1 1 d . . .
O21 O -0.2797(6) 0.8500(6) 0.9624(4) 0.0272(11) Uani 1 1 d . . .
H21A H -0.3677 0.8136 0.9800 0.041 Uiso 1 1 calc R . .
O22 O -0.1676(6) 0.5832(6) 1.0323(4) 0.0233(11) Uani 1 1 d . . .
O23 O 0.0225(6) 0.7582(6) 0.9394(4) 0.0220(10) Uani 1 1 d . . .

loop_
_atom_site_aniso_label
_atom_site_aniso_U_11
_atom_site_aniso_U_22
_atom_site_aniso_U_33
_atom_site_aniso_U_23
_atom_site_aniso_U_13
_atom_site_aniso_U_12
Mn1 0.0190(5) 0.0170(5) 0.0217(6) 0.0017(4) 0.0051(4) 0.0013(4)
Mn2 0.0282(9) 0.0154(7) 0.0250(8) 0.0018(6) 0.0038(6) 0.0002(6)
P1 0.0167(9) 0.0170(8) 0.0192(9) -0.0006(7) 0.0032(7) 0.0010(7)
P2 0.0169(9) 0.0163(8) 0.0236(9) 0.0023(7) 0.0040(7) 0.0018(7)
N1 0.015(3) 0.020(3) 0.026(3) 0.002(2) 0.001(2) -0.001(2)
C1 0.016(3) 0.015(3) 0.024(3) 0.001(3) 0.006(3) 0.003(3)
C2 0.016(3) 0.023(4) 0.031(4) -0.004(3) 0.004(3) -0.002(3)
C3 0.031(4) 0.018(3) 0.026(4) 0.000(3) 0.006(3) -0.001(3)
C4 0.029(4) 0.015(3) 0.023(4) 0.001(3) 0.005(3) 0.002(3)
C5 0.027(4) 0.029(4) 0.022(4) -0.004(3) 0.004(3) -0.007(3)
C6 0.028(4) 0.023(4) 0.027(4) 0.003(3) 0.004(3) 0.002(3)
O1W 0.033(3) 0.062(4) 0.029(3) 0.003(3) -0.004(2) -0.014(3)
O1 0.050(4) 0.022(3) 0.023(3) 0.000(2) -0.010(2) -0.002(2)
O2W 0.042(3) 0.028(3) 0.031(3) 0.010(2) 0.004(2) -0.002(2)
O2 0.047(3) 0.013(2) 0.030(3) -0.001(2) 0.000(2) -0.001(2)
O3 0.042(3) 0.033(3) 0.028(3) -0.003(2) -0.006(2) -0.008(3)
O3W 0.057(4) 0.022(3) 0.026(3) 0.001(2) 0.009(3) -0.002(2)
O4 0.044(3) 0.028(3) 0.031(3) 0.006(2) -0.009(2) 0.005(2)
O4W 0.037(3) 0.030(3) 0.048(3) 0.003(3) 0.016(3) 0.004(2)
O11 0.026(3) 0.025(3) 0.027(3) 0.003(2) -0.001(2) -0.005(2)
O12 0.023(2) 0.023(2) 0.019(2) 0.0014(19) 0.0031(19) 0.004(2)
O13 0.020(2) 0.027(3) 0.016(2) 0.0015(19) 0.0032(19) -0.002(2)
O21 0.016(2) 0.029(3) 0.037(3) 0.011(2) 0.004(2) 0.007(2)
O22 0.021(2) 0.021(2) 0.030(3) 0.007(2) 0.007(2) -0.002(2)
O23 0.020(2) 0.023(2) 0.024(2) 0.0017(19) 0.008(2) 0.0008(19)

loop_
_atom_type_symbol
_atom_type_description
_atom_type_scat_dispersion_real
_atom_type_scat_dispersion_imag
_atom_type_scat_source
C C 0.0033 0.0016 'International Tables Vol C Tables 4.2.6.8 and 6.1.1.4'
H H 0.0000 0.0000 'International Tables Vol C Tables 4.2.6.8 and 6.1.1.4'
N N 0.0061 0.0033 'International Tables Vol C Tables 4.2.6.8 and 6.1.1.4'
O O 0.0106 0.0060 'International Tables Vol C Tables 4.2.6.8 and 6.1.1.4'
P P 0.1023 0.0942 'International Tables Vol C Tables 4.2.6.8 and 6.1.1.4'
Mn Mn 0.3368 0.7283 'International Tables Vol C Tables 4.2.6.8 and 6.1.1.4'

loop_
_geom_angle_atom_site_label_1
_geom_angle_atom_site_label_2
_geom_angle_atom_site_label_3
_geom_angle
_geom_angle_site_symmetry_1
_geom_angle_site_symmetry_3
_geom_angle_publ_flag
O22 Mn1 O23 90.60(18) 2_567 . ?
O22 Mn1 O2W 177.9(2) 2_567 . ?
O23 Mn1 O2W 91.4(2) . . ?
O22 Mn1 O13 94.10(18) 2_567 . ?
O23 Mn1 O13 93.12(18) . . ?
O2W Mn1 O13 85.09(19) . . ?
O22 Mn1 O12 91.22(18) 2_567 2_667 ?
O23 Mn1 O12 176.51(18) . 2_667 ?
O2W Mn1 O12 86.8(2) . 2_667 ?
O13 Mn1 O12 89.72(17) . 2_667 ?
O22 Mn1 O1W 93.1(2) 2_567 . ?
O23 Mn1 O1W 89.4(2) . . ?
O2W Mn1 O1W 87.6(2) . . ?
O13 Mn1 O1W 172.4(2) . . ?
O12 Mn1 O1W 87.5(2) 2_667 . ?
O2 Mn2 O2 180.000(3) . 2_868 ?
O2 Mn2 O4W 92.1(2) . 2_868 ?
O2 Mn2 O4W 87.9(2) 2_868 2_868 ?
O2 Mn2 O4W 87.9(2) . . ?
O2 Mn2 O4W 92.1(2) 2_868 . ?
O4W Mn2 O4W 180.000(2) 2_868 . ?
O2 Mn2 O3W 96.43(19) . 2_868 ?
O2 Mn2 O3W 83.57(19) 2_868 2_868 ?
O4W Mn2 O3W 88.3(2) 2_868 2_868 ?
O4W Mn2 O3W 91.7(2) . 2_868 ?
O2 Mn2 O3W 83.57(19) . . ?
O2 Mn2 O3W 96.43(19) 2_868 . ?
O4W Mn2 O3W 91.7(2) 2_868 . ?
O4W Mn2 O3W 88.3(2) . . ?
O3W Mn2 O3W 180.000(2) 2_868 . ?
O12 P1 O13 119.9(3) . . ?
O12 P1 O11 111.4(3) . . ?
O13 P1 O11 105.5(3) . . ?
O12 P1 C1 108.4(3) . . ?
O13 P1 C1 104.9(3) . . ?
O11 P1 C1 105.7(3) . . ?
O22 P2 O23 118.9(3) . . ?
O22 P2 O21 109.7(3) . . ?
O23 P2 O21 108.6(3) . . ?
O22 P2 C2 109.6(3) . . ?
O23 P2 C2 105.7(3) . . ?
O21 P2 C2 103.2(3) . . ?
C2 N1 C1 113.8(5) . . ?
N1 C1 P1 109.6(4) . . ?
N1 C2 P2 110.7(5) . . ?
O1 C3 C4 135.7(7) . . ?
O1 C3 C4 134.5(7) . 2_878 ?
C4 C3 C4 89.9(6) . 2_878 ?
O2 C4 C3 133.9(7) . . ?
O2 C4 C3 136.0(7) . 2_878 ?
C3 C4 C3 90.1(6) . 2_878 ?
O3 C5 C6 132.3(7) . . ?
O3 C5 C6 137.3(7) . 2_778 ?
C6 C5 C6 90.4(6) . 2_778 ?
O4 C6 C5 134.0(7) . . ?
O4 C6 C5 136.4(7) . 2_778 ?
C5 C6 C5 89.6(6) . 2_778 ?
C3 O1 O3W 110.0(4) . 1_565 ?
C4 O2 Mn2 135.0(5) . . ?
C5 O3 O11 121.9(5) . . ?
C6 O4 O2W 128.5(5) . 1_656 ?
C6 O4 O4W 128.1(5) . . ?
O2W O4 O4W 103.4(2) 1_656 . ?
Mn2 O4W O4 105.2(2) . . ?
P1 O11 O3 116.8(3) . . ?
P1 O12 Mn1 129.2(3) . 2_667 ?
P1 O13 Mn1 130.7(3) . . ?
P2 O22 Mn1 162.4(3) . 2_567 ?
P2 O23 Mn1 139.9(3) . . ?

loop_
_geom_bond_atom_site_label_1
_geom_bond_atom_site_label_2
_geom_bond_distance
_geom_bond_site_symmetry_2
_geom_bond_publ_flag
Mn1 O22 2.100(5) 2_567 ?
Mn1 O23 2.169(5) . ?
Mn1 O2W 2.193(5) . ?
Mn1 O13 2.199(5) . ?
Mn1 O12 2.201(5) 2_667 ?
Mn1 O1W 2.266(5) . ?
Mn2 O2 2.119(5) . ?
Mn2 O2 2.119(5) 2_868 ?
Mn2 O4W 2.201(6) 2_868 ?
Mn2 O4W 2.201(6) . ?
Mn2 O3W 2.254(5) 2_868 ?
Mn2 O3W 2.254(5) . ?
P1 O12 1.496(5) . ?
P1 O13 1.508(5) . ?
P1 O11 1.582(5) . ?
P1 C1 1.806(6) . ?
P2 O22 1.502(5) . ?
P2 O23 1.505(5) . ?
P2 O21 1.582(5) . ?
P2 C2 1.837(7) . ?
N1 C2 1.495(8) . ?
N1 C1 1.498(8) . ?
C3 O1 1.257(9) . ?
C3 C4 1.460(10) . ?
C3 C4 1.463(10) 2_878 ?
C4 O2 1.262(8) . ?
C4 C3 1.463(10) 2_878 ?
C5 O3 1.271(9) . ?
C5 C6 1.452(10) . ?
C5 C6 1.461(10) 2_778 ?
C6 O4 1.253(9) . ?
C6 C5 1.461(10) 2_778 ?
O1 O3W 2.678(7) 1_565 ?
O3 O11 2.588(7) . ?
O4 O2W 2.645(7) 1_656 ?
O4 O4W 2.752(8) . ?
O12 Mn1 2.201(5) 2_667 ?
O22 Mn1 2.100(5) 2_567 ?
